data_7004775
loop_
_publ_author_name
'Heckenroth, Marion'
'Kluser, Evelyne'
'Neels, Antonia'
'Albrecht, Martin'

_publ_section_title
;
 Palladation of diimidazolium salts at the C4 position: access to
 remarkably electron-rich palladium(ii) centers
;
_journal_issue 44
_journal_name_full 'Dalton Transactions'
_journal_page_first 6242
_journal_page_last 6249
_journal_paper_doi 10.1039/b812405a
_journal_year 2008
_chemical_formula_sum 'C28.25 H35 I2 N4 Pd'
_chemical_formula_weight 790.80
_chemical_name_systematic
;
?
;
_space_group_IT_number 2
_symmetry_cell_setting triclinic
_symmetry_space_group_name_Hall '-P 1'
_symmetry_space_group_name_H-M 'P -1'
_atom_sites_solution_hydrogens geom
_atom_sites_solution_primary direct
_atom_sites_solution_secondary difmap
_audit_creation_method SHELXL-97
_cell_angle_alpha 94.572(13)
_cell_angle_beta 107.296(13)
_cell_angle_gamma 104.040(13)
_cell_formula_units_Z 4
_cell_length_a 12.8204(15)
_cell_length_b 15.0692(17)
_cell_length_c 16.8311(19)
_cell_measurement_reflns_used 2137
_cell_measurement_temperature 223(2)
_cell_measurement_theta_max 25.75
_cell_measurement_theta_min 2.15
_cell_volume 2971.1(7)
_computing_cell_refinement 'CELL (Stoe IPDS Software, 2000)'
_computing_data_collection 'EXPOSE (Stoe IPDS Software, 2000)'
_computing_data_reduction 'INTEGRATE (Stoe IPDS Software, 2000)'
_computing_molecular_graphics 'PLATON03 (Spek, 2003)'
_computing_publication_material 'SHELXL-97 (Sheldrick, 1997)'
_computing_structure_refinement 'SHELXL-97 (Sheldrick, 1997)'
_computing_structure_solution 'SHELXS-97 (Sheldrick, 1990)'
_diffrn_ambient_temperature 223(2)
_diffrn_detector_area_resol_mean 0.81\%A
_diffrn_measured_fraction_theta_full 0.919
_diffrn_measured_fraction_theta_max 0.919
_diffrn_measurement_device_type 'STOE IPDS'
_diffrn_measurement_method 'phi oscillation'
_diffrn_radiation_monochromator graphite
_diffrn_radiation_source 'fine-focus sealed tube'
_diffrn_radiation_type MoK\a
_diffrn_radiation_wavelength 0.71073
_diffrn_reflns_av_R_equivalents 0.0633
_diffrn_reflns_av_sigmaI/netI 0.1389
_diffrn_reflns_limit_h_max 15
_diffrn_reflns_limit_h_min -15
_diffrn_reflns_limit_k_max 18
_diffrn_reflns_limit_k_min -18
_diffrn_reflns_limit_l_max 20
_diffrn_reflns_limit_l_min -20
_diffrn_reflns_number 23096
_diffrn_reflns_theta_full 26.15
_diffrn_reflns_theta_max 26.15
_diffrn_reflns_theta_min 2.06
_diffrn_standards_decay_% 0
_diffrn_standards_interval_time 0
_diffrn_standards_number 0
_exptl_absorpt_coefficient_mu 2.726
_exptl_absorpt_correction_T_max 0.476
_exptl_absorpt_correction_T_min 0.437
_exptl_absorpt_correction_type multi-scan
_exptl_absorpt_process_details 'MULscanABS, (PLATON03, Speck, 2003)'
_exptl_crystal_colour orange
_exptl_crystal_density_diffrn 1.768
_exptl_crystal_density_meas ?
_exptl_crystal_density_method 'not measured'
_exptl_crystal_description rod
_exptl_crystal_F_000 1538
_exptl_crystal_size_max 0.35
_exptl_crystal_size_mid 0.30
_exptl_crystal_size_min 0.25
_refine_diff_density_max 1.280
_refine_diff_density_min -1.423
_refine_diff_density_rms 0.146
_refine_ls_extinction_method none
_refine_ls_goodness_of_fit_ref 0.748
_refine_ls_hydrogen_treatment constr
_refine_ls_matrix_type full
_refine_ls_number_parameters 552
_refine_ls_number_reflns 10901
_refine_ls_number_restraints 12
_refine_ls_restrained_S_all 0.749
_refine_ls_R_factor_all 0.1108
_refine_ls_R_factor_gt 0.0499
_refine_ls_shift/su_max 0.001
_refine_ls_shift/su_mean 0.000
_refine_ls_structure_factor_coef Fsqd
_refine_ls_weighting_details 'calc w=1/[\s^2^(Fo^2^)+(0.0637P)^2^] where P=(Fo^2^+2Fc^2^)/3'
_refine_ls_weighting_scheme calc
_refine_ls_wR_factor_gt 0.1135
_refine_ls_wR_factor_ref 0.1261
_reflns_number_gt 4822
_reflns_number_total 10901
_reflns_threshold_expression >2sigma(I)
_cod_data_source_file b812405a.txt
_cod_data_source_block 2d
_cod_depositor_comments
;
The following automatic conversions were performed:

'_exptl_crystal_density_meas' value 'none' was changed to '?' - the
value is perceived as not measured.

Automatic conversion script
Id: cif_fix_values 3008 2015-01-20 13:52:24Z robertas 
;
_cod_original_cell_volume 2971.1(6)
_cod_original_sg_symbol_H-M P-1
_cod_database_code 7004775

loop_
_symmetry_equiv_pos_as_xyz
'x, y, z'
'-x, -y, -z'

loop_
_atom_site_label
_atom_site_type_symbol
_atom_site_fract_x
_atom_site_fract_y
_atom_site_fract_z
_atom_site_U_iso_or_equiv
_atom_site_adp_type
_atom_site_occupancy
_atom_site_symmetry_multiplicity
_atom_site_calc_flag
_atom_site_refinement_flags
_atom_site_disorder_assembly
_atom_site_disorder_group
C1 C 1.0071(9) 1.2039(6) 0.4330(6) 0.048(2) Uani 1 1 d . . .
C2 C 1.0460(9) 1.2834(7) 0.4030(7) 0.053(3) Uani 1 1 d . . .
H2A H 1.0085 1.2995 0.3516 0.063 Uiso 1 1 calc R . .
C3 C 1.1791(11) 1.2925(10) 0.5246(10) 0.0972(17) Uani 1 1 d . . .
C4 C 1.0905(9) 1.1465(6) 0.5660(6) 0.050(2) Uani 1 1 d . . .
H4A H 1.0948 1.0874 0.5403 0.060 Uiso 1 1 calc R . .
H4B H 1.1551 1.1693 0.6184 0.060 Uiso 1 1 calc R . .
C7 C 0.8805(9) 1.1089(5) 0.5197(6) 0.047(2) Uani 1 1 d . . .
C6 C 0.8053(9) 1.1091(6) 0.5626(6) 0.049(2) Uani 1 1 d . . .
H6A H 0.7260 1.0955 0.5380 0.059 Uiso 1 1 calc R . .
C5 C 0.9733(10) 1.1475(6) 0.6596(6) 0.049(3) Uani 1 1 d . . .
C8 C 1.2129(16) 1.4256(11) 0.4487(13) 0.143(4) Uani 1 1 d D . .
H8A H 1.1713 1.4713 0.4536 0.172 Uiso 0.50 1 calc PR A 1
H8B H 1.2859 1.4456 0.4947 0.172 Uiso 0.50 1 calc PR A 1
H8C H 1.2587 1.4593 0.5048 0.172 Uiso 0.50 1 d PR A 2
H8D H 1.1603 1.4602 0.4237 0.172 Uiso 0.50 1 d PR A 2
C9 C 1.235(3) 1.425(3) 0.3692(18) 0.143(4) Uani 0.50 1 d PD B 1
H9A H 1.2645 1.4888 0.3610 0.172 Uiso 0.50 1 calc PR B 1
H9B H 1.1639 1.3957 0.3225 0.172 Uiso 0.50 1 calc PR B 1
C9A C 1.297(3) 1.425(3) 0.402(2) 0.143(4) Uani 0.50 1 d PD B 2
H9A1 H 1.3292 1.4868 0.3909 0.172 Uiso 0.50 1 calc PR B 2
H9A2 H 1.3596 1.4011 0.4330 0.172 Uiso 0.50 1 calc PR B 2
C10 C 1.322(3) 1.370(2) 0.3716(17) 0.143(4) Uani 0.50 1 d PD B 1
H10A H 1.3994 1.4076 0.4047 0.172 Uiso 0.50 1 calc PR B 1
H10B H 1.3034 1.3128 0.3940 0.172 Uiso 0.50 1 calc PR B 1
C10A C 1.226(3) 1.361(2) 0.322(2) 0.143(4) Uani 0.50 1 d PD B 2
H10C H 1.1889 1.3012 0.3335 0.172 Uiso 0.50 1 calc PR B 2
H10D H 1.1683 1.3878 0.2888 0.172 Uiso 0.50 1 calc PR B 2
C11 C 1.3071(16) 1.3521(11) 0.2787(12) 0.143(4) Uani 1 1 d D . .
H11C H 1.3578 1.3166 0.2703 0.215 Uiso 0.50 1 calc PR B 1
H11B H 1.3250 1.4106 0.2586 0.215 Uiso 0.50 1 calc PR B 1
H11A H 1.2290 1.3174 0.2477 0.215 Uiso 0.50 1 calc PR B 1
H11D H 1.3382 1.3033 0.2994 0.215 Uiso 0.50 1 d PR B 2
H11E H 1.3669 1.4091 0.2930 0.215 Uiso 0.50 1 d PR B 2
H11F H 1.2725 1.3370 0.2185 0.215 Uiso 0.50 1 d PR B 2
C12 C 1.2828(11) 1.3265(9) 0.5990(9) 0.0972(17) Uani 1 1 d . . .
C13 C 1.3712(10) 1.2884(9) 0.6071(9) 0.0972(17) Uani 1 1 d . . .
H13A H 1.3646 1.2390 0.5664 0.117 Uiso 1 1 calc R . .
C14 C 1.4700(11) 1.3219(9) 0.6748(9) 0.0972(17) Uani 1 1 d . . .
H14A H 1.5314 1.2968 0.6791 0.117 Uiso 1 1 calc R . .
C15 C 1.4787(11) 1.3894(9) 0.7339(9) 0.0972(17) Uani 1 1 d . . .
H15A H 1.5476 1.4140 0.7786 0.117 Uiso 1 1 calc R . .
C16 C 1.3894(10) 1.4231(9) 0.7303(9) 0.0972(17) Uani 1 1 d . . .
H16A H 1.3951 1.4676 0.7750 0.117 Uiso 1 1 calc R . .
C17 C 1.2897(11) 1.3937(9) 0.6627(9) 0.0972(17) Uani 1 1 d . . .
H17A H 1.2285 1.4187 0.6600 0.117 Uiso 1 1 calc R . .
C18 C 1.0659(10) 1.1768(7) 0.7398(6) 0.058(3) Uani 1 1 d . . .
C19 C 1.1317(11) 1.1184(8) 0.7687(8) 0.076(3) Uani 1 1 d . . .
H19A H 1.1153 1.0597 0.7366 0.091 Uiso 1 1 calc R . .
C20 C 1.2197(15) 1.1442(13) 0.8426(10) 0.112(5) Uani 1 1 d . . .
H20A H 1.2603 1.1017 0.8623 0.135 Uiso 1 1 calc R . .
C21 C 1.2491(17) 1.2271(16) 0.8871(11) 0.141(7) Uani 1 1 d . . .
H21A H 1.3172 1.2474 0.9329 0.169 Uiso 1 1 calc R . .
C22 C 1.1771(16) 1.2858(12) 0.8654(9) 0.121(6) Uani 1 1 d . . .
H22A H 1.1902 1.3411 0.9015 0.145 Uiso 1 1 calc R . .
C23 C 1.0867(12) 1.2603(8) 0.7897(7) 0.080(4) Uani 1 1 d . . .
H23A H 1.0404 1.2997 0.7729 0.096 Uiso 1 1 calc R . .
C24 C 0.8079(13) 1.1314(8) 0.7115(9) 0.102(3) Uani 1 1 d D . .
H24A H 0.7372 1.1482 0.6872 0.123 Uiso 0.50 1 calc PR C 1
H24B H 0.8567 1.1806 0.7589 0.123 Uiso 0.50 1 calc PR C 1
H24C H 0.7658 1.1773 0.7056 0.123 Uiso 0.50 1 d PR C 2
H24D H 0.8644 1.1467 0.7674 0.123 Uiso 0.50 1 d PR C 2
C25A C 0.7263(18) 1.0331(13) 0.7009(18) 0.102(3) Uani 0.50 1 d PD D 2
H25A H 0.6755 1.0331 0.7344 0.123 Uiso 0.50 1 calc PR D 2
H25B H 0.6806 1.0095 0.6416 0.123 Uiso 0.50 1 calc PR D 2
C25 C 0.779(3) 1.0455(11) 0.7462(16) 0.102(3) Uani 0.50 1 d PD D 1
H25C H 0.8397 1.0556 0.8006 0.123 Uiso 0.50 1 calc PR D 1
H25D H 0.7104 1.0466 0.7598 0.123 Uiso 0.50 1 calc PR D 1
C26A C 0.8093(17) 0.9762(11) 0.7341(11) 0.102(3) Uani 0.50 1 d PD D 2
H26A H 0.8821 1.0189 0.7699 0.123 Uiso 0.50 1 calc PR D 2
H26B H 0.7796 0.9358 0.7699 0.123 Uiso 0.50 1 calc PR D 2
C26 C 0.7595(17) 0.9484(11) 0.7109(11) 0.102(3) Uani 0.50 1 d PRD D 1
H26C H 0.7595 0.9143 0.7574 0.123 Uiso 0.50 1 d PR D 1
H26D H 0.6834 0.9263 0.6701 0.123 Uiso 0.50 1 d PR D 1
C27 C 0.8310(12) 0.9183(8) 0.6693(9) 0.102(3) Uani 1 1 d D . .
H27A H 0.7844 0.8822 0.6145 0.154 Uiso 0.50 1 calc PR D 1
H27B H 0.8717 0.8805 0.7032 0.154 Uiso 0.50 1 calc PR D 1
H27C H 0.8851 0.9721 0.6624 0.154 Uiso 0.50 1 calc PR D 1
H27D H 0.8148 0.9424 0.6173 0.154 Uiso 0.50 1 d PR D 2
H27E H 0.7854 0.8553 0.6601 0.154 Uiso 0.50 1 d PR D 2
H27F H 0.9101 0.9206 0.6896 0.154 Uiso 0.50 1 d PR D 2
C28 C 0.8478(8) 1.4173(6) 0.2801(5) 0.044(2) Uani 1 1 d . . .
C29 C 0.8341(8) 1.3844(6) 0.3508(6) 0.043(2) Uani 1 1 d . . .
H29A H 0.8885 1.4039 0.4050 0.052 Uiso 1 1 calc R . .
C30 C 0.6763(8) 1.3102(6) 0.2517(6) 0.042(2) Uani 1 1 d . . .
C31 C 0.7236(8) 1.3760(6) 0.1313(5) 0.046(2) Uani 1 1 d . . .
H31A H 0.7218 1.4389 0.1215 0.055 Uiso 1 1 calc R . .
H31B H 0.6503 1.3328 0.0972 0.055 Uiso 1 1 calc R . .
C32 C 0.9283(9) 1.4021(6) 0.1492(6) 0.052(3) Uani 1 1 d . . .
C33 C 0.9837(9) 1.3659(7) 0.1052(7) 0.063(3) Uani 1 1 d . . .
H33A H 1.0632 1.3835 0.1179 0.075 Uiso 1 1 calc R . .
C34 C 0.8064(10) 1.2924(6) 0.0414(6) 0.053(3) Uani 1 1 d . . .
C35 C 0.6928(8) 1.2709(6) 0.3949(6) 0.049(2) Uani 1 1 d . . .
H35A H 0.7585 1.2615 0.4377 0.058 Uiso 1 1 calc R . .
H35B H 0.6418 1.2097 0.3664 0.058 Uiso 1 1 calc R . .
C36 C 0.6324(10) 1.3201(7) 0.4375(7) 0.069(3) Uani 1 1 d . . .
H36A H 0.5629 1.3243 0.3954 0.082 Uiso 1 1 calc R . .
H36B H 0.6807 1.3834 0.4616 0.082 Uiso 1 1 calc R . .
C37 C 0.6011(12) 1.2738(8) 0.5065(8) 0.092(5) Uani 1 1 d . . .
H37A H 0.6702 1.2672 0.5474 0.111 Uiso 1 1 calc R . .
H37B H 0.5697 1.3139 0.5360 0.111 Uiso 1 1 calc R . .
C38 C 0.5186(13) 1.1828(9) 0.4760(10) 0.110(5) Uani 1 1 d . . .
H38C H 0.4917 1.1617 0.5212 0.165 Uiso 1 1 calc R . .
H38B H 0.5544 1.1392 0.4572 0.165 Uiso 1 1 calc R . .
H38A H 0.4548 1.1869 0.4293 0.165 Uiso 1 1 calc R . .
C39 C 0.5605(8) 1.2531(6) 0.2050(6) 0.047(2) Uani 1 1 d . . .
C40 C 0.5298(9) 1.1571(7) 0.2009(6) 0.059(3) Uani 1 1 d . . .
H40A H 0.5820 1.1268 0.2300 0.070 Uiso 1 1 calc R . .
C41 C 0.4199(11) 1.1080(8) 0.1524(8) 0.073(3) Uani 1 1 d . . .
H41A H 0.3987 1.0430 0.1467 0.088 Uiso 1 1 calc R . .
C42 C 0.3414(11) 1.1504(11) 0.1125(8) 0.092(4) Uani 1 1 d . . .
H42A H 0.2659 1.1153 0.0834 0.111 Uiso 1 1 calc R . .
C43 C 0.3734(10) 1.2458(11) 0.1150(8) 0.091(4) Uani 1 1 d . . .
H43A H 0.3211 1.2752 0.0846 0.109 Uiso 1 1 calc R . .
C44 C 0.4808(9) 1.2962(8) 0.1617(7) 0.064(3) Uani 1 1 d . . .
H44A H 0.5018 1.3610 0.1650 0.077 Uiso 1 1 calc R . .
C45 C 0.6956(8) 1.2286(6) -0.0166(6) 0.049(2) Uani 1 1 d . . .
C46 C 0.6259(9) 1.1680(7) 0.0147(6) 0.056(3) Uani 1 1 d . . .
H46A H 0.6478 1.1647 0.0727 0.068 Uiso 1 1 calc R . .
C47 C 0.5242(9) 1.1121(7) -0.0389(7) 0.063(3) Uani 1 1 d . . .
H47A H 0.4730 1.0748 -0.0169 0.076 Uiso 1 1 calc R . .
C48 C 0.4956(10) 1.1099(8) -0.1248(7) 0.072(3) Uani 1 1 d . . .
H48A H 0.4283 1.0679 -0.1616 0.087 Uiso 1 1 calc R . .
C49 C 0.5648(11) 1.1681(8) -0.1548(7) 0.076(4) Uani 1 1 d . . .
H49A H 0.5447 1.1675 -0.2134 0.091 Uiso 1 1 calc R . .
C50 C 0.6651(9) 1.2292(7) -0.1023(6) 0.060(3) Uani 1 1 d . . .
H50A H 0.7120 1.2707 -0.1247 0.072 Uiso 1 1 calc R . .
C51 C 0.9386(10) 1.2457(7) -0.0240(7) 0.065(3) Uani 1 1 d . . .
H51A H 0.9664 1.2870 -0.0599 0.079 Uiso 1 1 calc R . .
H51B H 0.8707 1.1976 -0.0601 0.079 Uiso 1 1 calc R . .
C52 C 1.0275(11) 1.2018(9) 0.0179(9) 0.090(4) Uani 1 1 d . . .
H52A H 1.0463 1.1690 -0.0262 0.108 Uiso 1 1 calc R . .
H52B H 1.0960 1.2514 0.0505 0.108 Uiso 1 1 calc R . .
C53 C 1.0016(13) 1.1362(9) 0.0747(9) 0.094(4) Uani 1 1 d . . .
H53A H 1.0677 1.1130 0.0976 0.113 Uiso 1 1 calc R . .
H53B H 0.9901 1.1699 0.1222 0.113 Uiso 1 1 calc R . .
C54 C 0.9013(14) 1.0570(10) 0.0346(10) 0.117(6) Uani 1 1 d . . .
H54A H 0.9163 1.0177 -0.0068 0.176 Uiso 1 1 calc R . .
H54B H 0.8368 1.0791 0.0070 0.176 Uiso 1 1 calc R . .
H54C H 0.8844 1.0216 0.0772 0.176 Uiso 1 1 calc R . .
N1 N 1.1472(7) 1.3349(6) 0.4594(6) 0.063(2) Uani 1 1 d . B .
N2 N 1.0954(6) 1.2130(5) 0.5089(5) 0.047(2) Uani 1 1 d . . .
N3 N 0.9869(7) 1.1334(5) 0.5839(5) 0.0460(19) Uani 1 1 d . . .
N4 N 0.8644(8) 1.1323(5) 0.6477(5) 0.057(2) Uani 1 1 d . D .
N5 N 0.7325(6) 1.3203(4) 0.3330(4) 0.0384(18) Uani 1 1 d . . .
N6 N 0.7440(6) 1.3701(5) 0.2192(4) 0.0399(18) Uani 1 1 d . . .
N7 N 0.8145(7) 1.3528(5) 0.1078(5) 0.0456(19) Uani 1 1 d . . .
N8 N 0.9081(8) 1.2990(5) 0.0383(5) 0.060(2) Uani 1 1 d . . .
Pd1 Pd 0.86119(6) 1.10683(5) 0.39777(4) 0.04397(19) Uani 1 1 d . . .
Pd2 Pd 0.97505(6) 1.49597(5) 0.25295(5) 0.0454(2) Uani 1 1 d . . .
I1 I 0.83058(7) 1.12805(5) 0.23691(4) 0.0622(2) Uani 1 1 d . . .
I2 I 0.66226(6) 0.97916(4) 0.36162(4) 0.0608(2) Uani 1 1 d . . .
I3 I 1.03388(6) 1.61247(4) 0.39611(4) 0.0553(2) Uani 1 1 d . . .
I4 I 1.14558(7) 1.59245(5) 0.20575(6) 0.0769(3) Uani 1 1 d . . .

loop_
_atom_site_aniso_label
_atom_site_aniso_U_11
_atom_site_aniso_U_22
_atom_site_aniso_U_33
_atom_site_aniso_U_23
_atom_site_aniso_U_13
_atom_site_aniso_U_12
C1 0.053(6) 0.039(5) 0.059(7) 0.008(5) 0.019(6) 0.026(5)
C2 0.049(7) 0.056(6) 0.056(7) 0.008(5) 0.010(6) 0.029(5)
C3 0.062(3) 0.096(4) 0.109(5) -0.026(3) -0.002(3) 0.030(3)
C4 0.054(7) 0.048(5) 0.037(5) -0.002(4) -0.004(5) 0.021(5)
C7 0.056(7) 0.029(5) 0.047(6) 0.000(4) 0.007(6) 0.010(4)
C6 0.049(6) 0.045(5) 0.047(6) 0.002(4) 0.011(6) 0.007(4)
C5 0.068(8) 0.034(5) 0.043(6) 0.002(4) 0.006(6) 0.023(5)
C8 0.135(10) 0.108(7) 0.179(13) 0.035(8) 0.053(9) 0.015(7)
C9 0.135(10) 0.108(7) 0.179(13) 0.035(8) 0.053(9) 0.015(7)
C9A 0.135(10) 0.108(7) 0.179(13) 0.035(8) 0.053(9) 0.015(7)
C10 0.135(10) 0.108(7) 0.179(13) 0.035(8) 0.053(9) 0.015(7)
C10A 0.135(10) 0.108(7) 0.179(13) 0.035(8) 0.053(9) 0.015(7)
C11 0.135(10) 0.108(7) 0.179(13) 0.035(8) 0.053(9) 0.015(7)
C12 0.062(3) 0.096(4) 0.109(5) -0.026(3) -0.002(3) 0.030(3)
C13 0.062(3) 0.096(4) 0.109(5) -0.026(3) -0.002(3) 0.030(3)
C14 0.062(3) 0.096(4) 0.109(5) -0.026(3) -0.002(3) 0.030(3)
C15 0.062(3) 0.096(4) 0.109(5) -0.026(3) -0.002(3) 0.030(3)
C16 0.062(3) 0.096(4) 0.109(5) -0.026(3) -0.002(3) 0.030(3)
C17 0.062(3) 0.096(4) 0.109(5) -0.026(3) -0.002(3) 0.030(3)
C18 0.078(8) 0.058(6) 0.029(5) 0.003(5) -0.001(6) 0.028(6)
C19 0.074(9) 0.084(8) 0.058(8) -0.001(6) -0.010(7) 0.042(7)
C20 0.114(13) 0.139(14) 0.087(12) 0.022(10) 0.002(11) 0.080(11)
C21 0.139(17) 0.170(19) 0.072(11) 0.010(12) -0.039(12) 0.064(15)
C22 0.135(15) 0.127(13) 0.054(9) -0.034(9) -0.001(10) 0.008(11)
C23 0.109(11) 0.063(7) 0.055(7) -0.001(6) 0.011(8) 0.026(7)
C24 0.132(8) 0.076(5) 0.104(7) 0.015(5) 0.061(6) 0.009(5)
C25A 0.132(8) 0.076(5) 0.104(7) 0.015(5) 0.061(6) 0.009(5)
C25 0.132(8) 0.076(5) 0.104(7) 0.015(5) 0.061(6) 0.009(5)
C26A 0.132(8) 0.076(5) 0.104(7) 0.015(5) 0.061(6) 0.009(5)
C26 0.132(8) 0.076(5) 0.104(7) 0.015(5) 0.061(6) 0.009(5)
C27 0.132(8) 0.076(5) 0.104(7) 0.015(5) 0.061(6) 0.009(5)
C28 0.048(6) 0.043(5) 0.029(5) -0.006(4) -0.010(5) 0.019(4)
C29 0.044(6) 0.046(5) 0.033(5) -0.001(4) -0.001(5) 0.020(5)
C30 0.041(6) 0.040(5) 0.046(6) -0.003(4) 0.017(5) 0.013(4)
C31 0.047(6) 0.047(5) 0.035(5) 0.005(4) 0.002(5) 0.012(4)
C32 0.065(7) 0.054(6) 0.045(6) 0.011(5) 0.026(6) 0.019(5)
C33 0.044(6) 0.069(7) 0.066(7) -0.001(6) 0.017(6) 0.005(5)
C34 0.076(8) 0.049(6) 0.040(6) 0.003(4) 0.021(6) 0.025(5)
C35 0.053(6) 0.044(5) 0.039(5) 0.003(4) 0.005(5) 0.010(5)
C36 0.088(9) 0.053(6) 0.082(8) 0.012(5) 0.057(8) 0.016(6)
C37 0.110(11) 0.074(8) 0.105(10) -0.009(7) 0.078(10) 0.003(8)
C38 0.111(12) 0.100(11) 0.157(15) 0.026(10) 0.092(12) 0.037(9)
C39 0.040(6) 0.051(6) 0.051(6) 0.008(5) 0.020(5) 0.007(5)
C40 0.048(7) 0.067(7) 0.052(7) 0.000(5) 0.014(6) 0.007(5)
C41 0.061(8) 0.078(8) 0.066(8) 0.005(6) 0.026(8) -0.012(7)
C42 0.051(8) 0.117(12) 0.075(10) -0.004(8) 0.005(8) -0.012(8)
C43 0.047(8) 0.120(12) 0.086(10) 0.020(8) -0.003(8) 0.016(8)
C44 0.050(7) 0.068(7) 0.059(7) -0.001(6) 0.004(6) 0.012(6)
C45 0.054(6) 0.048(5) 0.035(5) -0.005(4) 0.005(5) 0.012(5)
C46 0.075(8) 0.061(6) 0.035(6) 0.012(5) 0.018(6) 0.022(6)
C47 0.059(7) 0.068(7) 0.050(7) 0.004(5) 0.011(6) 0.004(6)
C48 0.074(8) 0.065(7) 0.051(7) -0.012(6) 0.006(7) -0.002(6)
C49 0.086(9) 0.087(8) 0.034(6) 0.000(6) 0.010(7) 0.002(7)
C50 0.068(8) 0.061(6) 0.047(7) 0.016(5) 0.016(6) 0.011(6)
C51 0.076(8) 0.073(7) 0.055(7) -0.010(5) 0.032(7) 0.029(6)
C52 0.088(10) 0.075(8) 0.103(11) -0.020(8) 0.038(9) 0.021(7)
C53 0.125(13) 0.067(8) 0.112(11) 0.007(8) 0.071(11) 0.026(8)
C54 0.133(14) 0.109(12) 0.145(15) 0.008(10) 0.091(13) 0.046(11)
N1 0.045(6) 0.054(5) 0.087(7) 0.011(5) 0.016(6) 0.015(4)
N2 0.042(5) 0.035(4) 0.054(5) -0.004(4) 0.005(5) 0.010(4)
N3 0.051(5) 0.038(4) 0.044(5) 0.002(3) 0.011(5) 0.010(4)
N4 0.077(7) 0.051(5) 0.045(5) 0.006(4) 0.026(5) 0.017(5)
N5 0.040(5) 0.041(4) 0.035(5) 0.001(3) 0.016(4) 0.009(4)
N6 0.046(5) 0.042(4) 0.032(4) 0.004(3) 0.013(4) 0.014(4)
N7 0.050(5) 0.045(4) 0.042(5) 0.003(3) 0.016(4) 0.012(4)
N8 0.055(6) 0.063(5) 0.060(6) -0.012(4) 0.025(5) 0.013(4)
Pd1 0.0509(5) 0.0396(4) 0.0356(4) 0.0011(3) 0.0057(4) 0.0143(3)
Pd2 0.0452(5) 0.0395(4) 0.0449(4) 0.0011(3) 0.0102(4) 0.0074(3)
I1 0.0749(5) 0.0720(5) 0.0418(4) 0.0093(3) 0.0146(4) 0.0300(4)
I2 0.0623(5) 0.0507(4) 0.0485(4) -0.0023(3) 0.0011(4) 0.0029(3)
I3 0.0608(4) 0.0440(3) 0.0467(4) -0.0041(3) 0.0025(4) 0.0112(3)
I4 0.0774(6) 0.0534(4) 0.1032(7) 0.0098(4) 0.0465(5) 0.0044(4)

loop_
_atom_type_symbol
_atom_type_description
_atom_type_scat_dispersion_real
_atom_type_scat_dispersion_imag
_atom_type_scat_source
C C 0.0033 0.0016 'International Tables Vol C Tables 4.2.6.8 and 6.1.1.4'
H H 0.0000 0.0000 'International Tables Vol C Tables 4.2.6.8 and 6.1.1.4'
N N 0.0061 0.0033 'International Tables Vol C Tables 4.2.6.8 and 6.1.1.4'
Pd Pd -0.9988 1.0072 'International Tables Vol C Tables 4.2.6.8 and 6.1.1.4'
I I -0.4742 1.8119 'International Tables Vol C Tables 4.2.6.8 and 6.1.1.4'

loop_
_geom_angle_atom_site_label_1
_geom_angle_atom_site_label_2
_geom_angle_atom_site_label_3
_geom_angle
_geom_angle_site_symmetry_1
_geom_angle_site_symmetry_3
_geom_angle_publ_flag
C2 C1 N2 101.9(8) . . ?
C2 C1 Pd1 133.4(8) . . ?
N2 C1 Pd1 124.1(7) . . ?
N1 C2 C1 109.4(10) . . ?
N1 C2 H2A 125.3 . . ?
C1 C2 H2A 125.3 . . ?
N1 C3 N2 105.1(11) . . ?
N1 C3 C12 127.2(14) . . ?
N2 C3 C12 127.7(15) . . ?
N3 C4 N2 109.0(8) . . ?
N3 C4 H4A 109.9 . . ?
N2 C4 H4A 109.9 . . ?
N3 C4 H4B 109.9 . . ?
N2 C4 H4B 109.9 . . ?
H4A C4 H4B 108.3 . . ?
C6 C7 N3 103.6(8) . . ?
C6 C7 Pd1 131.0(8) . . ?
N3 C7 Pd1 123.8(7) . . ?
C5 C6 N4 109.1(9) . . ?
C5 C6 H6A 125.5 . . ?
N4 C6 H6A 125.5 . . ?
N4 C5 N3 108.1(9) . . ?
N4 C5 C18 127.1(9) . . ?
N3 C5 C18 124.8(10) . . ?
C9 C8 N1 114(2) . . ?
C9 C8 C9A 32.3(18) . . ?
N1 C8 C9A 117.0(19) . . ?
C9 C8 H8A 108.7 . . ?
N1 C8 H8A 108.7 . . ?
C9A C8 H8A 129.2 . . ?
C9 C8 H8B 108.7 . . ?
N1 C8 H8B 108.7 . . ?
C9A C8 H8B 78.0 . . ?
H8A C8 H8B 107.6 . . ?
C9 C8 H8C 131.3 . . ?
N1 C8 H8C 107.0 . . ?
C9A C8 H8C 105.1 . . ?
H8A C8 H8C 80.2 . . ?
H8B C8 H8C 30.2 . . ?
C9 C8 H8D 83.5 . . ?
N1 C8 H8D 108.7 . . ?
C9A C8 H8D 111.2 . . ?
H8A C8 H8D 28.7 . . ?
H8B C8 H8D 130.7 . . ?
H8C C8 H8D 107.3 . . ?
C8 C9 C10 108(2) . . ?
C8 C9 H9A 110.2 . . ?
C10 C9 H9A 110.2 . . ?
C8 C9 H9B 110.2 . . ?
C10 C9 H9B 110.2 . . ?
H9A C9 H9B 108.5 . . ?
C10A C9A C8 103(2) . . ?
C10A C9A H9A1 111.2 . . ?
C8 C9A H9A1 111.2 . . ?
C10A C9A H9A2 111.2 . . ?
C8 C9A H9A2 111.2 . . ?
H9A1 C9A H9A2 109.2 . . ?
C11 C10 C9 100(2) . . ?
C11 C10 H10A 111.7 . . ?
C9 C10 H10A 111.7 . . ?
C11 C10 H10B 111.7 . . ?
C9 C10 H10B 111.7 . . ?
H10A C10 H10B 109.5 . . ?
C11 C10A C9A 104(2) . . ?
C11 C10A H10C 110.9 . . ?
C9A C10A H10C 110.9 . . ?
C11 C10A H10D 110.9 . . ?
C9A C10A H10D 110.9 . . ?
H10C C10A H10D 109.0 . . ?
C10A C11 C10 48.7(17) . . ?
C10A C11 H11C 145.0 . . ?
C10 C11 H11C 109.5 . . ?
C10A C11 H11B 104.4 . . ?
C10 C11 H11B 109.5 . . ?
H11C C11 H11B 109.5 . . ?
C10A C11 H11A 66.0 . . ?
C10 C11 H11A 109.5 . . ?
H11C C11 H11A 109.5 . . ?
H11B C11 H11A 109.5 . . ?
C10A C11 H11D 106.5 . . ?
C10 C11 H11D 77.9 . . ?
H11C C11 H11D 38.6 . . ?
H11B C11 H11D 143.4 . . ?
H11A C11 H11D 100.8 . . ?
C10A C11 H11E 108.8 . . ?
C10 C11 H11E 82.6 . . ?
H11C C11 H11E 91.6 . . ?
H11B C11 H11E 40.6 . . ?
H11A C11 H11E 149.3 . . ?
H11D C11 H11E 109.5 . . ?
C10A C11 H11F 113.0 . . ?
C10 C11 H11F 161.5 . . ?
H11C C11 H11F 84.7 . . ?
H11B C11 H11F 75.1 . . ?
H11A C11 H11F 53.2 . . ?
H11D C11 H11F 109.5 . . ?
H11E C11 H11F 109.5 . . ?
C13 C12 C17 119.4(13) . . ?
C13 C12 C3 119.8(12) . . ?
C17 C12 C3 120.7(11) . . ?
C12 C13 C14 120.3(12) . . ?
C12 C13 H13A 119.9 . . ?
C14 C13 H13A 119.9 . . ?
C15 C14 C13 120.2(12) . . ?
C15 C14 H14A 119.9 . . ?
C13 C14 H14A 119.9 . . ?
C14 C15 C16 120.3(13) . . ?
C14 C15 H15A 119.8 . . ?
C16 C15 H15A 119.8 . . ?
C15 C16 C17 121.6(12) . . ?
C15 C16 H16A 119.2 . . ?
C17 C16 H16A 119.2 . . ?
C16 C17 C12 117.8(12) . . ?
C16 C17 H17A 121.1 . . ?
C12 C17 H17A 121.1 . . ?
C23 C18 C19 118.8(10) . . ?
C23 C18 C7 121.4(10) . . ?
C19 C18 C7 119.8(9) . . ?
C20 C19 C18 121.2(12) . . ?
C20 C19 H19A 119.4 . . ?
C18 C19 H19A 119.4 . . ?
C21 C20 C19 121.4(15) . . ?
C21 C20 H20A 119.3 . . ?
C19 C20 H20A 119.3 . . ?
C20 C21 C22 119.4(16) . . ?
C20 C21 H21A 120.3 . . ?
C22 C21 H21A 120.3 . . ?
C23 C22 C21 119.1(14) . . ?
C23 C22 H22A 120.5 . . ?
C21 C22 H22A 120.5 . . ?
C18 C23 C22 119.3(13) . . ?
C18 C23 H23A 120.3 . . ?
C22 C23 H23A 120.3 . . ?
N4 C24 C25 118.7(14) . . ?
N4 C24 C25A 109.1(14) . . ?
C25 C24 C25A 31.6(14) . . ?
N4 C24 H24A 107.6 . . ?
C25 C24 H24A 107.6 . . ?
C25A C24 H24A 83.8 . . ?
N4 C24 H24B 107.6 . . ?
C25 C24 H24B 107.6 . . ?
C25A C24 H24B 136.1 . . ?
H24A C24 H24B 107.1 . . ?
N4 C24 H24C 110.0 . . ?
C25 C24 H24C 125.2 . . ?
C25A C24 H24C 110.3 . . ?
H24A C24 H24C 30.0 . . ?
H24B C24 H24C 78.1 . . ?
N4 C24 H24D 109.7 . . ?
C25 C24 H24D 78.1 . . ?
C25A C24 H24D 109.5 . . ?
H24A C24 H24D 132.8 . . ?
H24B C24 H24D 33.7 . . ?
H24C C24 H24D 108.3 . . ?
C26A C25A C24 102.3(14) . . ?
C26A C25A H25A 111.3 . . ?
C24 C25A H25A 111.3 . . ?
C26A C25A H25B 111.3 . . ?
C24 C25A H25B 111.3 . . ?
H25A C25A H25B 109.2 . . ?
C26A C25A H26D 62.6 . . ?
C24 C25A H26D 153.7 . . ?
H25A C25A H26D 94.7 . . ?
H25B C25A H26D 61.0 . . ?
C26 C25 C24 131.1(19) . . ?
C26 C25 H24D 145.0 . . ?
C24 C25 H24D 36.7 . . ?
C26 C25 H25C 104.5 . . ?
C24 C25 H25C 104.5 . . ?
H24D C25 H25C 68.0 . . ?
C26 C25 H25D 104.5 . . ?
C24 C25 H25D 104.5 . . ?
H24D C25 H25D 110.4 . . ?
H25C C25 H25D 105.6 . . ?
C27 C26A C25A 115.7(18) . . ?
C27 C26A H26A 108.4 . . ?
C25A C26A H26A 108.4 . . ?
C27 C26A H26B 108.4 . . ?
C25A C26A H26B 108.4 . . ?
H26A C26A H26B 107.4 . . ?
C27 C26A H26C 95.2 . . ?
C25A C26A H26C 106.3 . . ?
H26A C26A H26C 122.9 . . ?
H26B C26A H26C 16.9 . . ?
C27 C26 C25 123.0(19) . . ?
C27 C26 H26C 107.3 . . ?
C25 C26 H26C 105.5 . . ?
C27 C26 H26D 104.8 . . ?
C25 C26 H26D 108.7 . . ?
H26C C26 H26D 106.6 . . ?
C26 C27 C26A 26.1(2) . . ?
C26 C27 H27A 109.5 . . ?
C26A C27 H27A 134.3 . . ?
C26 C27 H27B 109.5 . . ?
C26A C27 H27B 101.4 . . ?
H27A C27 H27B 109.5 . . ?
C26 C27 H27C 109.5 . . ?
C26A C27 H27C 90.1 . . ?
H27A C27 H27C 109.5 . . ?
H27B C27 H27C 109.5 . . ?
C26 C27 H27D 104.2 . . ?
C26A C27 H27D 110.2 . . ?
H27A C27 H27D 54.8 . . ?
H27B C27 H27D 146.2 . . ?
H27C C27 H27D 60.0 . . ?
C26 C27 H27E 90.5 . . ?
C26A C27 H27E 111.0 . . ?
H27A C27 H27E 55.2 . . ?
H27B C27 H27E 68.2 . . ?
H27C C27 H27E 158.9 . . ?
H27D C27 H27E 109.5 . . ?
C26 C27 H27F 131.3 . . ?
C26A C27 H27F 107.2 . . ?
H27A C27 H27F 118.5 . . ?
H27B C27 H27F 47.4 . . ?
H27C C27 H27F 62.6 . . ?
H27D C27 H27F 109.5 . . ?
H27E C27 H27F 109.5 . . ?
C29 C28 N6 101.5(8) . . ?
C29 C28 Pd2 135.0(7) . . ?
N6 C28 Pd2 123.1(6) . . ?
N5 C29 C28 111.4(8) . . ?
N5 C29 H29A 124.3 . . ?
C28 C29 H29A 124.3 . . ?
N5 C30 N6 106.3(7) . . ?
N5 C30 C39 128.2(8) . . ?
N6 C30 C39 125.3(9) . . ?
N6 C31 N7 108.1(7) . . ?
N6 C31 H31A 110.1 . . ?
N7 C31 H31A 110.1 . . ?
N6 C31 H31B 110.1 . . ?
N7 C31 H31B 110.1 . . ?
H31A C31 H31B 108.4 . . ?
C33 C32 N7 103.3(8) . . ?
C33 C32 Pd2 134.8(8) . . ?
N7 C32 Pd2 121.8(6) . . ?
C32 C33 N8 110.7(9) . . ?
C32 C33 H33A 124.6 . . ?
N8 C33 H33A 124.6 . . ?
N8 C34 N7 108.7(9) . . ?
N8 C34 C45 127.8(8) . . ?
N7 C34 C45 123.5(9) . . ?
N5 C35 C36 113.7(8) . . ?
N5 C35 H35A 108.8 . . ?
C36 C35 H35A 108.8 . . ?
N5 C35 H35B 108.8 . . ?
C36 C35 H35B 108.8 . . ?
H35A C35 H35B 107.7 . . ?
C35 C36 C37 113.6(9) . . ?
C35 C36 H36A 108.8 . . ?
C37 C36 H36A 108.8 . . ?
C35 C36 H36B 108.8 . . ?
C37 C36 H36B 108.8 . . ?
H36A C36 H36B 107.7 . . ?
C38 C37 C36 113.5(11) . . ?
C38 C37 H37A 108.9 . . ?
C36 C37 H37A 108.9 . . ?
C38 C37 H37B 108.9 . . ?
C36 C37 H37B 108.9 . . ?
H37A C37 H37B 107.7 . . ?
C37 C38 H38C 109.5 . . ?
C37 C38 H38B 109.5 . . ?
H38C C38 H38B 109.5 . . ?
C37 C38 H38A 109.5 . . ?
H38C C38 H38A 109.5 . . ?
H38B C38 H38A 109.5 . . ?
C40 C39 C44 119.9(9) . . ?
C40 C39 C30 121.3(9) . . ?
C44 C39 C30 118.7(9) . . ?
C41 C40 C39 117.5(11) . . ?
C41 C40 H40A 121.2 . . ?
C39 C40 H40A 121.2 . . ?
C42 C41 C40 122.5(12) . . ?
C42 C41 H41A 118.8 . . ?
C40 C41 H41A 118.8 . . ?
C41 C42 C43 119.6(12) . . ?
C41 C42 H42A 120.2 . . ?
C43 C42 H42A 120.2 . . ?
C44 C43 C42 119.5(13) . . ?
C44 C43 H43A 120.2 . . ?
C42 C43 H43A 120.2 . . ?
C43 C44 C39 120.9(11) . . ?
C43 C44 H44A 119.6 . . ?
C39 C44 H44A 119.6 . . ?
C46 C45 C50 119.6(9) . . ?
C46 C45 C34 120.5(9) . . ?
C50 C45 C34 119.9(9) . . ?
C47 C46 C45 119.4(9) . . ?
C47 C46 H46A 120.3 . . ?
C45 C46 H46A 120.3 . . ?
C46 C47 C48 121.0(10) . . ?
C46 C47 H47A 119.5 . . ?
C48 C47 H47A 119.5 . . ?
C49 C48 C47 118.9(10) . . ?
C49 C48 H48A 120.5 . . ?
C47 C48 H48A 120.5 . . ?
C48 C49 C50 121.8(10) . . ?
C48 C49 H49A 119.1 . . ?
C50 C49 H49A 119.1 . . ?
C49 C50 C45 119.0(10) . . ?
C49 C50 H50A 120.5 . . ?
C45 C50 H50A 120.5 . . ?
N8 C51 C52 111.1(9) . . ?
N8 C51 H51A 109.4 . . ?
C52 C51 H51A 109.4 . . ?
N8 C51 H51B 109.4 . . ?
C52 C51 H51B 109.4 . . ?
H51A C51 H51B 108.0 . . ?
C53 C52 C51 117.8(11) . . ?
C53 C52 H52A 107.8 . . ?
C51 C52 H52A 107.8 . . ?
C53 C52 H52B 107.8 . . ?
C51 C52 H52B 107.8 . . ?
H52A C52 H52B 107.2 . . ?
C54 C53 C52 114.4(14) . . ?
C54 C53 H53A 108.7 . . ?
C52 C53 H53A 108.7 . . ?
C54 C53 H53B 108.7 . . ?
C52 C53 H53B 108.7 . . ?
H53A C53 H53B 107.6 . . ?
C53 C54 H54A 109.5 . . ?
C53 C54 H54B 109.5 . . ?
H54A C54 H54B 109.5 . . ?
C53 C54 H54C 109.5 . . ?
H54A C54 H54C 109.5 . . ?
H54B C54 H54C 109.5 . . ?
C3 N1 C2 110.9(10) . . ?
C3 N1 C8 124.7(13) . . ?
C2 N1 C8 124.4(12) . . ?
C3 N2 C1 112.7(10) . . ?
C3 N2 C4 124.7(11) . . ?
C1 N2 C4 122.5(7) . . ?
C5 N3 C7 110.0(8) . . ?
C5 N3 C4 127.7(9) . . ?
C7 N3 C4 122.2(8) . . ?
C5 N4 C6 109.2(8) . . ?
C5 N4 C24 127.9(10) . . ?
C6 N4 C24 122.7(10) . . ?
C30 N5 C29 108.9(7) . . ?
C30 N5 C35 126.3(7) . . ?
C29 N5 C35 124.8(8) . . ?
C30 N6 C28 111.8(7) . . ?
C30 N6 C31 126.1(7) . . ?
C28 N6 C31 121.4(7) . . ?
C34 N7 C32 109.9(8) . . ?
C34 N7 C31 128.2(8) . . ?
C32 N7 C31 121.4(7) . . ?
C34 N8 C33 107.3(8) . . ?
C34 N8 C51 126.9(9) . . ?
C33 N8 C51 125.8(9) . . ?
C1 Pd1 C7 87.1(4) . . ?
C1 Pd1 I2 175.6(3) . . ?
C7 Pd1 I2 88.8(3) . . ?
C1 Pd1 I1 90.0(3) . . ?
C7 Pd1 I1 171.8(2) . . ?
I2 Pd1 I1 93.83(4) . . ?
C28 Pd2 C32 86.4(4) . . ?
C28 Pd2 I3 90.8(2) . . ?
C32 Pd2 I3 176.5(3) . . ?
C28 Pd2 I4 175.4(2) . . ?
C32 Pd2 I4 89.1(3) . . ?
I3 Pd2 I4 93.75(3) . . ?

loop_
_geom_bond_atom_site_label_1
_geom_bond_atom_site_label_2
_geom_bond_distance
_geom_bond_site_symmetry_2
_geom_bond_publ_flag
C1 C2 1.376(13) . ?
C1 N2 1.403(12) . ?
C1 Pd1 1.966(10) . ?
C2 N1 1.359(13) . ?
C2 H2A 0.9400 . ?
C3 N1 1.323(17) . ?
C3 N2 1.348(15) . ?
C3 C12 1.475(18) . ?
C4 N3 1.419(12) . ?
C4 N2 1.446(12) . ?
C4 H4A 0.9800 . ?
C4 H4B 0.9800 . ?
C7 C6 1.366(12) . ?
C7 N3 1.407(12) . ?
C7 Pd1 1.990(9) . ?
C6 N4 1.376(12) . ?
C6 H6A 0.9400 . ?
C5 N4 1.309(12) . ?
C5 N3 1.343(11) . ?
C5 C18 1.458(14) . ?
C8 C9 1.445(18) . ?
C8 N1 1.477(17) . ?
C8 C9A 1.522(18) . ?
C8 H8A 0.9800 . ?
C8 H8B 0.9800 . ?
C8 H8C 0.9700 . ?
C8 H8D 0.9700 . ?
C9 C10 1.537(19) . ?
C9 H9A 0.9800 . ?
C9 H9B 0.9800 . ?
C9A C10A 1.474(19) . ?
C9A H9A1 0.9800 . ?
C9A H9A2 0.9800 . ?
C10 C11 1.511(18) . ?
C10 H10A 0.9800 . ?
C10 H10B 0.9800 . ?
C10A C11 1.460(18) . ?
C10A H10C 0.9800 . ?
C10A H10D 0.9800 . ?
C11 H11C 0.9700 . ?
C11 H11B 0.9700 . ?
C11 H11A 0.9700 . ?
C11 H11D 0.9600 . ?
C11 H11E 0.9600 . ?
C11 H11F 0.9600 . ?
C12 C13 1.368(16) . ?
C12 C17 1.382(16) . ?
C13 C14 1.377(16) . ?
C13 H13A 0.9400 . ?
C14 C15 1.324(16) . ?
C14 H14A 0.9400 . ?
C15 C16 1.348(16) . ?
C15 H15A 0.9400 . ?
C16 C17 1.380(17) . ?
C16 H16A 0.9400 . ?
C17 H17A 0.9400 . ?
C18 C23 1.378(13) . ?
C18 C19 1.380(14) . ?
C19 C20 1.359(18) . ?
C19 H19A 0.9400 . ?
C20 C21 1.31(2) . ?
C20 H20A 0.9400 . ?
C21 C22 1.42(2) . ?
C21 H21A 0.9400 . ?
C22 C23 1.393(19) . ?
C22 H22A 0.9400 . ?
C23 H23A 0.9400 . ?
C24 N4 1.462(14) . ?
C24 C25 1.472(16) . ?
C24 C25A 1.554(17) . ?
C24 H24A 0.9800 . ?
C24 H24B 0.9800 . ?
C24 H24C 0.9700 . ?
C24 H24D 0.9700 . ?
C25A C26A 1.531(18) . ?
C25A H25A 0.9800 . ?
C25A H25B 0.9800 . ?
C25A H26D 1.5587 . ?
C25 C26 1.466(16) . ?
C25 H24D 1.5875 . ?
C25 H25C 0.9800 . ?
C25 H25D 0.9800 . ?
C26A C27 1.474(12) . ?
C26A H26A 0.9800 . ?
C26A H26B 0.9800 . ?
C26A H26C 1.1615 . ?
C26 C27 1.437(12) . ?
C26 H26C 0.9700 . ?
C26 H26D 0.9700 . ?
C27 H27A 0.9700 . ?
C27 H27B 0.9700 . ?
C27 H27C 0.9700 . ?
C27 H27D 0.9600 . ?
C27 H27E 0.9600 . ?
C27 H27F 0.9600 . ?
C28 C29 1.368(12) . ?
C28 N6 1.393(11) . ?
C28 Pd2 1.966(10) . ?
C29 N5 1.353(11) . ?
C29 H29A 0.9400 . ?
C30 N5 1.320(11) . ?
C30 N6 1.360(11) . ?
C30 C39 1.463(13) . ?
C31 N6 1.438(11) . ?
C31 N7 1.443(11) . ?
C31 H31A 0.9800 . ?
C31 H31B 0.9800 . ?
C32 C33 1.337(13) . ?
C32 N7 1.398(12) . ?
C32 Pd2 1.995(9) . ?
C33 N8 1.386(12) . ?
C33 H33A 0.9400 . ?
C34 N8 1.300(12) . ?
C34 N7 1.346(11) . ?
C34 C45 1.504(14) . ?
C35 N5 1.468(11) . ?
C35 C36 1.478(12) . ?
C35 H35A 0.9800 . ?
C35 H35B 0.9800 . ?
C36 C37 1.505(15) . ?
C36 H36A 0.9800 . ?
C36 H36B 0.9800 . ?
C37 C38 1.458(16) . ?
C37 H37A 0.9800 . ?
C37 H37B 0.9800 . ?
C38 H38C 0.9700 . ?
C38 H38B 0.9700 . ?
C38 H38A 0.9700 . ?
C39 C40 1.395(13) . ?
C39 C44 1.397(14) . ?
C40 C41 1.383(15) . ?
C40 H40A 0.9400 . ?
C41 C42 1.361(18) . ?
C41 H41A 0.9400 . ?
C42 C43 1.389(18) . ?
C42 H42A 0.9400 . ?
C43 C44 1.358(15) . ?
C43 H43A 0.9400 . ?
C44 H44A 0.9400 . ?
C45 C46 1.368(13) . ?
C45 C50 1.380(13) . ?
C46 C47 1.368(14) . ?
C46 H46A 0.9400 . ?
C47 C48 1.376(14) . ?
C47 H47A 0.9400 . ?
C48 C49 1.332(14) . ?
C48 H48A 0.9400 . ?
C49 C50 1.380(14) . ?
C49 H49A 0.9400 . ?
C50 H50A 0.9400 . ?
C51 N8 1.469(11) . ?
C51 C52 1.482(16) . ?
C51 H51A 0.9800 . ?
C51 H51B 0.9800 . ?
C52 C53 1.477(17) . ?
C52 H52A 0.9800 . ?
C52 H52B 0.9800 . ?
C53 C54 1.465(18) . ?
C53 H53A 0.9800 . ?
C53 H53B 0.9800 . ?
C54 H54A 0.9700 . ?
C54 H54B 0.9700 . ?
C54 H54C 0.9700 . ?
Pd1 I2 2.6619(11) . ?
Pd1 I1 2.6747(10) . ?
Pd2 I3 2.6569(10) . ?
Pd2 I4 2.6832(11) . ?

loop_
_geom_torsion_atom_site_label_1
_geom_torsion_atom_site_label_2
_geom_torsion_atom_site_label_3
_geom_torsion_atom_site_label_4
_geom_torsion
_geom_torsion_site_symmetry_1
_geom_torsion_site_symmetry_2
_geom_torsion_site_symmetry_3
_geom_torsion_site_symmetry_4
_geom_torsion_publ_flag
N2 C1 C2 N1 -1.9(9) . . . . ?
Pd1 C1 C2 N1 169.2(7) . . . . ?
N3 C7 C6 N4 -0.1(9) . . . . ?
Pd1 C5 C6 N4 -166.2(6) . . . . ?
N1 C8 C9 C10 -71(3) . . . . ?
C9A C8 C9 C10 32(3) . . . . ?
C9 C8 C9A C10A -39(3) . . . . ?
N1 C8 C9A C10A 53(4) . . . . ?
C8 C9 C10 C11 164(2) . . . . ?
C8 C9A C10A C11 -175(2) . . . . ?
C9A C10A C11 C10 29(3) . . . . ?
C9 C10 C11 C10A -32(2) . . . . ?
N1 C3 C12 C13 -105.8(17) . . . . ?
N2 C3 C12 C13 76(2) . . . . ?
N1 C3 C12 C17 77(2) . . . . ?
N2 C3 C12 C17 -101.3(17) . . . . ?
C17 C12 C13 C14 -5(2) . . . . ?
C3 C12 C13 C14 177.6(15) . . . . ?
C12 C13 C14 C15 2(2) . . . . ?
C13 C14 C15 C16 3(2) . . . . ?
C14 C15 C16 C17 -5(2) . . . . ?
C15 C16 C17 C12 2(2) . . . . ?
C13 C12 C17 C16 3(2) . . . . ?
C3 C12 C17 C16 -179.5(15) . . . . ?
N4 C5 C18 C23 -61.9(15) . . . . ?
N3 C5 C18 C23 116.7(12) . . . . ?
N4 C5 C18 C19 115.3(12) . . . . ?
N3 C5 C18 C19 -66.2(14) . . . . ?
C23 C18 C19 C20 -3.7(19) . . . . ?
C5 C18 C19 C20 179.1(13) . . . . ?
C18 C19 C20 C21 -4(3) . . . . ?
C19 C20 C21 C22 10(3) . . . . ?
C20 C21 C22 C23 -10(3) . . . . ?
C19 C18 C23 C22 3.6(18) . . . . ?
C5 C18 C23 C22 -179.2(12) . . . . ?
C21 C22 C23 C18 3(2) . . . . ?
N4 C24 C25A C26A 72.9(19) . . . . ?
C25 C24 C25A C26A -41(2) . . . . ?
N4 C24 C25 C26 -24(4) . . . . ?
C25A C24 C25 C26 55(3) . . . . ?
C24 C25A C26A C27 -101.4(19) . . . . ?
C24 C25 C26 C27 45(5) . . . . ?
C25 C26 C27 C26A 37(2) . . . . ?
C25A C26A C27 C26 -57.9(14) . . . . ?
N6 C28 C29 N5 2.2(9) . . . . ?
Pd2 C28 C29 N5 -170.4(6) . . . . ?
N7 C32 C33 N8 1.5(12) . . . . ?
Pd2 C32 C33 N8 177.7(8) . . . . ?
N5 C35 C36 C37 -174.7(9) . . . . ?
C35 C36 C37 C38 -65.2(15) . . . . ?
N5 C30 C39 C40 -61.2(13) . . . . ?
N6 C30 C39 C40 124.7(10) . . . . ?
N5 C30 C39 C44 120.9(11) . . . . ?
N6 C30 C39 C44 -53.2(12) . . . . ?
C44 C39 C40 C41 0.6(14) . . . . ?
C30 C39 C40 C41 -177.2(9) . . . . ?
C39 C40 C41 C42 -2.9(16) . . . . ?
C40 C41 C42 C43 4.7(19) . . . . ?
C41 C42 C43 C44 -4(2) . . . . ?
C42 C43 C44 C39 2.1(18) . . . . ?
C40 C39 C44 C43 -0.4(15) . . . . ?
C30 C39 C44 C43 177.6(10) . . . . ?
N8 C34 C45 C46 122.2(12) . . . . ?
N7 C34 C45 C46 -56.8(14) . . . . ?
N8 C34 C45 C50 -56.0(15) . . . . ?
N7 C34 C45 C50 125.0(11) . . . . ?
C50 C45 C46 C47 -3.4(15) . . . . ?
C34 C45 C46 C47 178.4(9) . . . . ?
C45 C46 C47 C48 6.1(16) . . . . ?
C46 C47 C48 C49 -5.0(18) . . . . ?
C47 C48 C49 C50 1.2(19) . . . . ?
C48 C49 C50 C45 1.4(18) . . . . ?
C46 C45 C50 C49 -0.3(16) . . . . ?
C34 C45 C50 C49 177.9(10) . . . . ?
N8 C51 C52 C53 59.5(14) . . . . ?
C51 C52 C53 C54 58.3(15) . . . . ?
N2 C3 N1 C2 -0.6(12) . . . . ?
C12 C3 N1 C2 -179.2(11) . . . . ?
N2 C3 N1 C8 179.9(11) . . . . ?
C12 C3 N1 C8 1(2) . . . . ?
C1 C2 N1 C3 1.6(12) . . . . ?
C1 C2 N1 C8 -178.9(11) . . . . ?
C9 C8 N1 C3 127(2) . . . . ?
C9A C8 N1 C3 91(2) . . . . ?
C9 C8 N1 C2 -53(2) . . . . ?
C9A C8 N1 C2 -89(2) . . . . ?
N1 C3 N2 C1 -0.7(12) . . . . ?
C12 C3 N2 C1 178.0(11) . . . . ?
N1 C3 N2 C4 -176.2(8) . . . . ?
C12 C3 N2 C4 2.5(18) . . . . ?
C2 C1 N2 C3 1.6(10) . . . . ?
Pd1 C1 N2 C3 -170.6(7) . . . . ?
C2 C1 N2 C4 177.2(8) . . . . ?
Pd1 C1 N2 C4 5.0(11) . . . . ?
N3 C4 N2 C3 123.0(10) . . . . ?
N3 C4 N2 C1 -52.1(10) . . . . ?
N4 C5 N3 C7 0.9(10) . . . . ?
C18 C5 N3 C7 -177.9(8) . . . . ?
N4 C5 N3 C4 176.4(8) . . . . ?
C18 C5 N3 C4 -2.3(14) . . . . ?
C6 C7 N3 C5 -0.4(9) . . . . ?
Pd1 C7 N3 C5 166.9(6) . . . . ?
C6 C7 N3 C4 -176.3(8) . . . . ?
Pd1 C7 N3 C4 -9.0(11) . . . . ?
N2 C4 N3 C5 -121.3(9) . . . . ?
N2 C4 N3 C7 53.8(10) . . . . ?
N3 C5 N4 C6 -0.9(10) . . . . ?
C18 C5 N4 C6 177.8(9) . . . . ?
N3 C5 N4 C24 174.4(9) . . . . ?
C18 C5 N4 C24 -6.9(15) . . . . ?
C7 C6 N4 C5 0.7(10) . . . . ?
C7 C6 N4 C24 -175.0(9) . . . . ?
C25 C24 N4 C5 -85(2) . . . . ?
C25A C24 N4 C5 -117.7(14) . . . . ?
C25 C24 N4 C6 90(2) . . . . ?
C25A C24 N4 C6 57.1(16) . . . . ?
N6 C30 N5 C29 -0.8(9) . . . . ?
C39 C30 N5 C29 -175.8(8) . . . . ?
N6 C30 N5 C35 179.1(7) . . . . ?
C39 C30 N5 C35 4.1(14) . . . . ?
C28 C29 N5 C30 -1.0(10) . . . . ?
C28 C29 N5 C35 179.1(8) . . . . ?
C36 C35 N5 C30 -91.7(10) . . . . ?
C36 C35 N5 C29 88.2(11) . . . . ?
N5 C30 N6 C28 2.2(9) . . . . ?
C39 C30 N6 C28 177.4(8) . . . . ?
N5 C30 N6 C31 172.6(7) . . . . ?
C39 C30 N6 C31 -12.1(13) . . . . ?
C29 C28 N6 C30 -2.7(9) . . . . ?
Pd2 C28 N6 C30 171.1(6) . . . . ?
C29 C28 N6 C31 -173.6(7) . . . . ?
Pd2 C28 N6 C31 0.1(11) . . . . ?
N7 C31 N6 C30 -116.7(9) . . . . ?
N7 C31 N6 C28 52.9(10) . . . . ?
N8 C34 N7 C32 0.9(11) . . . . ?
C45 C34 N7 C32 -180.0(9) . . . . ?
N8 C34 N7 C31 173.5(9) . . . . ?
C45 C34 N7 C31 -7.4(15) . . . . ?
C33 C32 N7 C34 -1.5(11) . . . . ?
Pd2 C32 N7 C34 -178.3(7) . . . . ?
C33 C32 N7 C31 -174.7(9) . . . . ?
Pd2 C32 N7 C31 8.5(12) . . . . ?
N6 C31 N7 C34 130.7(9) . . . . ?
N6 C31 N7 C32 -57.5(10) . . . . ?
N7 C34 N8 C33 0.0(12) . . . . ?
C45 C34 N8 C33 -179.0(10) . . . . ?
N7 C34 N8 C51 179.9(9) . . . . ?
C45 C34 N8 C51 0.8(18) . . . . ?
C32 C33 N8 C34 -1.0(13) . . . . ?
C32 C33 N8 C51 179.1(10) . . . . ?
C52 C51 N8 C34 -128.0(12) . . . . ?
C52 C51 N8 C33 51.8(15) . . . . ?
C2 C1 Pd1 C7 -139.5(9) . . . . ?
N2 C1 Pd1 C7 30.0(7) . . . . ?
C2 C1 Pd1 I2 -118(3) . . . . ?
N2 C1 Pd1 I2 52(4) . . . . ?
C2 C1 Pd1 I1 32.9(9) . . . . ?
N2 C1 Pd1 I1 -157.7(7) . . . . ?
C6 C7 Pd1 C1 135.1(8) . . . . ?
N3 C7 Pd1 C1 -28.4(7) . . . . ?
C6 C7 Pd1 I2 -43.2(8) . . . . ?
N3 C7 Pd1 I2 153.2(6) . . . . ?
C6 C7 Pd1 I1 66(2) . . . . ?
N3 C7 Pd1 I1 -98(2) . . . . ?
C29 C28 Pd2 C32 134.1(9) . . . . ?
N6 C28 Pd2 C32 -37.2(7) . . . . ?
C29 C28 Pd2 I3 -43.8(9) . . . . ?
N6 C28 Pd2 I3 144.9(7) . . . . ?
C29 C28 Pd2 I4 126(3) . . . . ?
N6 C28 Pd2 I4 -45(4) . . . . ?
C33 C32 Pd2 C28 -143.0(11) . . . . ?
N7 C32 Pd2 C28 32.7(8) . . . . ?
C33 C32 Pd2 I3 -107(5) . . . . ?
N7 C32 Pd2 I3 69(5) . . . . ?
C33 C32 Pd2 I4 36.4(11) . . . . ?
N7 C32 Pd2 I4 -147.9(7) . . . . ?
